data_7022287
loop_
_publ_author_name
'Joost, Maximilian'
'Alcaraz, Gilles'
'Vendier, Laure'
'Poblador-Bahamonde, Amalia'
'Clot, Eric'
'Sabo-Etienne, Sylviane'

_publ_section_title
;
 Synthesis of a ruthenium bis(diisopropylamino(isocyano)borane) complex
 from the activation of an amino(cyano)borane.
;
_journal_issue 3
_journal_name_full 'Dalton transactions (Cambridge, England : 2003)'
_journal_page_first 776
_journal_page_last 781
_journal_paper_doi 10.1039/c2dt32274a
_journal_volume 42
_journal_year 2013
_chemical_compound_source 'synthesis as described'
_chemical_formula_moiety 'C51 H97 B2 N5 P2 Ru1'
_chemical_formula_sum 'C51 H97 B2 N5 P2 Ru'
_chemical_formula_weight 964.97
_chemical_name_systematic
;
?
;
_space_group_IT_number 2
_symmetry_cell_setting triclinic
_symmetry_Int_Tables_number 2
_symmetry_space_group_name_Hall '-P 1'
_symmetry_space_group_name_H-M 'P -1'
_atom_sites_solution_hydrogens geom
_atom_sites_solution_primary direct
_atom_sites_solution_secondary difmap
_cell_angle_alpha 105.526(2)
_cell_angle_beta 93.192(2)
_cell_angle_gamma 104.3240(10)
_cell_formula_units_Z 4
_cell_length_a 12.2590(4)
_cell_length_b 21.0440(8)
_cell_length_c 26.0790(11)
_cell_measurement_reflns_used 9921
_cell_measurement_temperature 110(2)
_cell_measurement_theta_max 27.3
_cell_measurement_theta_min 2.25
_cell_measurement_wavelength 0.71073
_cell_volume 6227.0(4)
_computing_cell_refinement 'Bruker SMART'
_computing_data_collection 'Bruker SMART'
_computing_data_reduction 'Bruker SAINT'
_computing_molecular_graphics 'Ortep-3 for Windows (Farrugia, 1997)'
_computing_publication_material 'WinGX publication routines (Farrugia, 1999)'
_computing_structure_refinement 'SHELXL-97 (Sheldrick, 2008)'
_computing_structure_solution 'SIR92 (Giacovazzo et al, 1993)'
_diffrn_ambient_temperature 110(2)
_diffrn_measured_fraction_theta_full 0.994
_diffrn_measured_fraction_theta_max 0.994
_diffrn_measurement_device_type 'Bruker Kappa APEX II'
_diffrn_measurement_method \w-\f
_diffrn_radiation_monochromator graphite
_diffrn_radiation_source 'fine-focus sealed tube'
_diffrn_radiation_type MoK\a
_diffrn_radiation_wavelength 0.71073
_diffrn_reflns_av_R_equivalents 0.0674
_diffrn_reflns_av_unetI/netI 0.0797
_diffrn_reflns_limit_h_max 14
_diffrn_reflns_limit_h_min -11
_diffrn_reflns_limit_k_max 24
_diffrn_reflns_limit_k_min -25
_diffrn_reflns_limit_l_max 31
_diffrn_reflns_limit_l_min -31
_diffrn_reflns_number 103827
_diffrn_reflns_theta_full 25.68
_diffrn_reflns_theta_max 25.68
_diffrn_reflns_theta_min 1.04
_diffrn_standards_decay_% 0
_diffrn_standards_interval_count 0
_diffrn_standards_interval_time 0
_diffrn_standards_number 0
_exptl_absorpt_coefficient_mu 0.335
_exptl_absorpt_correction_T_max 0.987
_exptl_absorpt_correction_T_min 0.895
_exptl_absorpt_correction_type multi-scan
_exptl_absorpt_process_details
;
[c.f. r.h. blessing, acta cryst. (1995), a51, 33-38]
;
_exptl_crystal_colour colourless
_exptl_crystal_density_diffrn 1.029
_exptl_crystal_density_method 'not measured'
_exptl_crystal_description plate
_exptl_crystal_F_000 2088
_exptl_crystal_size_max 0.18
_exptl_crystal_size_mid 0.1
_exptl_crystal_size_min 0.03
_platon_squeeze_details
;
;
_refine_diff_density_max 1.049
_refine_diff_density_min -0.881
_refine_diff_density_rms 0.103
_refine_ls_extinction_method none
_refine_ls_goodness_of_fit_ref 1.06
_refine_ls_hydrogen_treatment mixed
_refine_ls_matrix_type full
_refine_ls_number_parameters 1129
_refine_ls_number_reflns 23490
_refine_ls_number_restraints 0
_refine_ls_restrained_S_all 1.06
_refine_ls_R_factor_all 0.0892
_refine_ls_R_factor_gt 0.0565
_refine_ls_shift/su_max 0.001
_refine_ls_shift/su_mean 0
_refine_ls_structure_factor_coef Fsqd
_refine_ls_weighting_details 'calc w=1/[\s^2^(Fo^2^)+(0.0876P)^2^+0.0000P] where P=(Fo^2^+2Fc^2^)/3'
_refine_ls_weighting_scheme calc
_refine_ls_wR_factor_gt 0.1476
_refine_ls_wR_factor_ref 0.158
_reflns_number_gt 15813
_reflns_number_total 23490
_reflns_threshold_expression >2\s(I)
_cod_data_source_file c2dt32274a.txt
_cod_data_source_block MJO290411
_cod_database_code 7022287

loop_
_symmetry_equiv_pos_as_xyz
'x, y, z'
'-x, -y, -z'

loop_
_atom_site_label
_atom_site_type_symbol
_atom_site_fract_x
_atom_site_fract_y
_atom_site_fract_z
_atom_site_U_iso_or_equiv
_atom_site_adp_type
_atom_site_occupancy
_atom_site_symmetry_multiplicity
_atom_site_calc_flag
_atom_site_refinement_flags
N1 N -0.0167(3) 0.38297(17) 0.28143(14) 0.0226(8) Uani 1 1 d .
C2 C 0.0191(4) 0.4245(2) 0.39841(18) 0.0305(11) Uani 1 1 d .
H2 H 0.0271 0.3823 0.3718 0.037 Uiso 1 1 calc R
C3 C -0.0748(4) 0.4011(3) 0.43119(19) 0.0395(12) Uani 1 1 d .
H3A H -0.0856 0.4412 0.4577 0.059 Uiso 1 1 calc R
H3B H -0.053 0.3704 0.4497 0.059 Uiso 1 1 calc R
H3C H -0.1458 0.3768 0.4071 0.059 Uiso 1 1 calc R
C4 C 0.1335(4) 0.4592(3) 0.4325(2) 0.0430(13) Uani 1 1 d .
H4A H 0.1905 0.4729 0.4098 0.064 Uiso 1 1 calc R
H4B H 0.1557 0.4273 0.4496 0.064 Uiso 1 1 calc R
H4C H 0.1284 0.4999 0.4602 0.064 Uiso 1 1 calc R
C5 C -0.0299(4) 0.5341(2) 0.3989(2) 0.0396(13) Uani 1 1 d .
H5 H -0.016 0.5372 0.4378 0.048 Uiso 1 1 calc R
C6 C 0.0554(5) 0.5943(2) 0.3895(2) 0.0553(16) Uani 1 1 d .
H6A H 0.1322 0.5896 0.3954 0.083 Uiso 1 1 calc R
H6B H 0.0496 0.637 0.4144 0.083 Uiso 1 1 calc R
H6C H 0.0394 0.5952 0.3525 0.083 Uiso 1 1 calc R
C7 C -0.1515(5) 0.5368(3) 0.3874(2) 0.0575(18) Uani 1 1 d .
H7A H -0.1663 0.5369 0.35 0.086 Uiso 1 1 calc R
H7B H -0.1623 0.5787 0.4115 0.086 Uiso 1 1 calc R
H7C H -0.2041 0.4967 0.3931 0.086 Uiso 1 1 calc R
N3 N -0.0678(3) 0.22234(17) 0.11535(14) 0.0242(8) Uani 1 1 d .
C9 C 0.0256(5) 0.2015(3) 0.0113(2) 0.0476(15) Uani 1 1 d .
H9 H 0.0622 0.2049 0.0476 0.057 Uiso 1 1 calc R
C10 C 0.0265(6) 0.1324(3) -0.0265(2) 0.0649(19) Uani 1 1 d .
H10A H -0.0235 0.0954 -0.0157 0.097 Uiso 1 1 calc R
H10B H 0.104 0.1275 -0.0247 0.097 Uiso 1 1 calc R
H10C H -0.0003 0.1297 -0.0633 0.097 Uiso 1 1 calc R
C11 C 0.0967(6) 0.2583(4) -0.0072(2) 0.078(2) Uani 1 1 d .
H11A H 0.0653 0.2547 -0.0435 0.116 Uiso 1 1 calc R
H11B H 0.1748 0.2545 -0.0072 0.116 Uiso 1 1 calc R
H11C H 0.0963 0.3026 0.0172 0.116 Uiso 1 1 calc R
C12 C -0.1645(5) 0.1971(3) -0.03298(19) 0.0414(13) Uani 1 1 d .
H12 H -0.1179 0.19 -0.0632 0.05 Uiso 1 1 calc R
C13 C -0.2659(4) 0.1327(3) -0.0442(2) 0.0544(16) Uani 1 1 d .
H13A H -0.2377 0.0921 -0.0481 0.082 Uiso 1 1 calc R
H13B H -0.3134 0.1275 -0.0773 0.082 Uiso 1 1 calc R
H13C H -0.311 0.1375 -0.0142 0.082 Uiso 1 1 calc R
C14 C -0.2059(8) 0.2603(4) -0.0314(3) 0.093(3) Uani 1 1 d .
H14A H -0.2517 0.2685 -0.0019 0.139 Uiso 1 1 calc R
H14B H -0.2523 0.2527 -0.0654 0.139 Uiso 1 1 calc R
H14C H -0.1405 0.3003 -0.0258 0.139 Uiso 1 1 calc R
C15 C -0.0175(3) 0.2297(2) 0.31599(17) 0.0199(6) Uani 1 1 d .
C21 C 0.1847(4) 0.1818(2) 0.16549(17) 0.0219(9) Uani 1 1 d .
H21 H 0.1486 0.2015 0.1404 0.026 Uiso 1 1 calc R
C22 C 0.1228(4) 0.1050(2) 0.14791(18) 0.0320(11) Uani 1 1 d .
H22A H 0.1592 0.0815 0.1692 0.038 Uiso 1 1 calc R
H22B H 0.0429 0.0986 0.155 0.038 Uiso 1 1 calc R
C23 C 0.1257(5) 0.0730(3) 0.08894(19) 0.0413(13) Uani 1 1 d .
H23A H 0.0843 0.0941 0.0674 0.05 Uiso 1 1 calc R
H23B H 0.0868 0.0234 0.079 0.05 Uiso 1 1 calc R
C24 C 0.2467(5) 0.0831(3) 0.0762(2) 0.0443(14) Uani 1 1 d .
H24A H 0.2851 0.0572 0.0942 0.053 Uiso 1 1 calc R
H24B H 0.246 0.0648 0.037 0.053 Uiso 1 1 calc R
C25 C 0.3115(4) 0.1572(3) 0.09428(19) 0.0402(13) Uani 1 1 d .
H25A H 0.2792 0.1819 0.0726 0.048 Uiso 1 1 calc R
H25B H 0.3915 0.1615 0.0879 0.048 Uiso 1 1 calc R
C26 C 0.3084(4) 0.1909(3) 0.15359(19) 0.0371(12) Uani 1 1 d .
H26A H 0.3482 0.2404 0.1631 0.045 Uiso 1 1 calc R
H26B H 0.3483 0.17 0.1758 0.045 Uiso 1 1 calc R
C31 C 0.2105(3) 0.1895(2) 0.28379(16) 0.0170(9) Uani 1 1 d .
H31 H 0.1994 0.2194 0.3189 0.02 Uiso 1 1 calc R
C32 C 0.3371(3) 0.1938(2) 0.29039(17) 0.0196(9) Uani 1 1 d .
H32A H 0.3823 0.2397 0.2901 0.024 Uiso 1 1 calc R
H32B H 0.3539 0.1591 0.2602 0.024 Uiso 1 1 calc R
C33 C 0.3692(3) 0.1809(2) 0.34358(17) 0.0237(10) Uani 1 1 d .
H33A H 0.4509 0.1829 0.3475 0.028 Uiso 1 1 calc R
H33B H 0.3567 0.2175 0.3737 0.028 Uiso 1 1 calc R
C34 C 0.2990(3) 0.1111(2) 0.34641(18) 0.0222(10) Uani 1 1 d .
H34A H 0.32 0.0743 0.3197 0.027 Uiso 1 1 calc R
H34B H 0.3168 0.1064 0.3825 0.027 Uiso 1 1 calc R
C35 C 0.1717(3) 0.1028(2) 0.33532(17) 0.0210(9) Uani 1 1 d .
H35A H 0.1293 0.0555 0.3337 0.025 Uiso 1 1 calc R
H35B H 0.1485 0.1348 0.3652 0.025 Uiso 1 1 calc R
C36 C 0.1412(3) 0.1169(2) 0.28274(16) 0.0192(9) Uani 1 1 d .
H36A H 0.059 0.1132 0.2776 0.023 Uiso 1 1 calc R
H36B H 0.1578 0.0824 0.2524 0.023 Uiso 1 1 calc R
C41 C 0.2637(4) 0.3116(2) 0.25018(17) 0.0217(10) Uani 1 1 d .
H41 H 0.34 0.3037 0.2451 0.026 Uiso 1 1 calc R
C42 C 0.2389(4) 0.3520(2) 0.21214(19) 0.0274(10) Uani 1 1 d .
H42A H 0.1607 0.3566 0.2139 0.033 Uiso 1 1 calc R
H42B H 0.2435 0.3263 0.1749 0.033 Uiso 1 1 calc R
C43 C 0.3227(4) 0.4234(2) 0.2264(2) 0.0399(13) Uani 1 1 d .
H43A H 0.3013 0.4491 0.2026 0.048 Uiso 1 1 calc R
H43B H 0.4001 0.4191 0.2209 0.048 Uiso 1 1 calc R
C44 C 0.3223(4) 0.4631(2) 0.2855(2) 0.0406(13) Uani 1 1 d .
H44A H 0.3783 0.5086 0.2946 0.049 Uiso 1 1 calc R
H44B H 0.2463 0.4703 0.2905 0.049 Uiso 1 1 calc R
C45 C 0.3517(4) 0.4233(2) 0.3230(2) 0.0308(11) Uani 1 1 d .
H45A H 0.4297 0.4189 0.3199 0.037 Uiso 1 1 calc R
H45B H 0.3492 0.4488 0.3606 0.037 Uiso 1 1 calc R
C46 C 0.2684(3) 0.3520(2) 0.30918(18) 0.0237(10) Uani 1 1 d .
H46A H 0.1918 0.3566 0.3161 0.028 Uiso 1 1 calc R
H46B H 0.2918 0.3264 0.3326 0.028 Uiso 1 1 calc R
C51 C -0.3208(3) 0.2384(2) 0.24100(16) 0.0193(9) Uani 1 1 d .
H51 H -0.4019 0.211 0.2361 0.023 Uiso 1 1 calc R
C52 C -0.2915(4) 0.2859(2) 0.29900(17) 0.0216(10) Uani 1 1 d .
H52A H -0.2093 0.3096 0.306 0.026 Uiso 1 1 calc R
H52B H -0.3081 0.258 0.3242 0.026 Uiso 1 1 calc R
C53 C -0.3594(4) 0.3397(2) 0.30953(18) 0.0263(10) Uani 1 1 d .
H53A H -0.4409 0.3164 0.3076 0.032 Uiso 1 1 calc R
H53B H -0.3333 0.3716 0.3461 0.032 Uiso 1 1 calc R
C54 C -0.3444(4) 0.3801(2) 0.2688(2) 0.0310(11) Uani 1 1 d .
H54A H -0.2642 0.4072 0.2733 0.037 Uiso 1 1 calc R
H54B H -0.3922 0.4124 0.2754 0.037 Uiso 1 1 calc R
C55 C -0.3776(4) 0.3324(2) 0.21146(19) 0.0284(11) Uani 1 1 d .
H55A H -0.3639 0.3598 0.1858 0.034 Uiso 1 1 calc R
H55B H -0.4596 0.3083 0.2059 0.034 Uiso 1 1 calc R
C56 C -0.3086(4) 0.2797(2) 0.20074(18) 0.0233(10) Uani 1 1 d .
H56A H -0.3345 0.248 0.1641 0.028 Uiso 1 1 calc R
H56B H -0.2275 0.3037 0.2025 0.028 Uiso 1 1 calc R
C61 C -0.2684(3) 0.13011(19) 0.27873(16) 0.0151(8) Uani 1 1 d .
H61 H -0.235 0.1647 0.3141 0.018 Uiso 1 1 calc R
C62 C -0.2109(3) 0.0726(2) 0.27653(17) 0.0196(9) Uani 1 1 d .
H62A H -0.2481 0.0325 0.2454 0.024 Uiso 1 1 calc R
H62B H -0.1301 0.0886 0.2718 0.024 Uiso 1 1 calc R
C63 C -0.2190(3) 0.0517(2) 0.32788(18) 0.0239(10) Uani 1 1 d .
H63A H -0.1772 0.0911 0.3586 0.029 Uiso 1 1 calc R
H63B H -0.183 0.014 0.3256 0.029 Uiso 1 1 calc R
C64 C -0.3424(4) 0.0283(2) 0.33748(19) 0.0283(11) Uani 1 1 d .
H64A H -0.3817 -0.0148 0.3094 0.034 Uiso 1 1 calc R
H64B H -0.3446 0.0189 0.3727 0.034 Uiso 1 1 calc R
C65 C -0.4038(4) 0.0823(2) 0.33652(18) 0.0269(10) Uani 1 1 d .
H65A H -0.3714 0.123 0.3679 0.032 Uiso 1 1 calc R
H65B H -0.485 0.064 0.3396 0.032 Uiso 1 1 calc R
C66 C -0.3942(3) 0.1040(2) 0.28469(17) 0.0217(9) Uani 1 1 d .
H66A H -0.432 0.0644 0.2533 0.026 Uiso 1 1 calc R
H66B H -0.4323 0.1406 0.2861 0.026 Uiso 1 1 calc R
C71 C -0.2928(3) 0.1216(2) 0.16048(16) 0.0173(9) Uani 1 1 d .
H71 H -0.2715 0.1518 0.1367 0.021 Uiso 1 1 calc R
C72 C -0.2379(4) 0.0629(2) 0.13970(17) 0.0242(10) Uani 1 1 d .
H72A H -0.1542 0.0813 0.1469 0.029 Uiso 1 1 calc R
H72B H -0.2606 0.0284 0.1593 0.029 Uiso 1 1 calc R
C73 C -0.2731(4) 0.0286(2) 0.07981(17) 0.0278(11) Uani 1 1 d .
H73A H -0.2429 0.0619 0.06 0.033 Uiso 1 1 calc R
H73B H -0.2394 -0.0103 0.0683 0.033 Uiso 1 1 calc R
C74 C -0.4002(4) 0.0028(2) 0.06568(18) 0.0296(11) Uani 1 1 d .
H74A H -0.4295 -0.0351 0.0813 0.036 Uiso 1 1 calc R
H74B H -0.4196 -0.0154 0.0262 0.036 Uiso 1 1 calc R
C75 C -0.4566(4) 0.0603(2) 0.08689(17) 0.0276(10) Uani 1 1 d .
H75A H -0.5401 0.0414 0.0793 0.033 Uiso 1 1 calc R
H75B H -0.4342 0.0955 0.0679 0.033 Uiso 1 1 calc R
C76 C -0.4224(3) 0.0937(2) 0.14752(16) 0.0221(10) Uani 1 1 d .
H76A H -0.45 0.0595 0.1668 0.026 Uiso 1 1 calc R
H76B H -0.458 0.1316 0.1598 0.026 Uiso 1 1 calc R
N6 N -0.0391(3) 0.76005(17) 0.38122(13) 0.0211(8) Uani 1 1 d .
C102 C -0.1306(4) 0.7681(2) 0.52047(17) 0.0267(10) Uani 1 1 d .
H102 H -0.0824 0.7942 0.5556 0.032 Uiso 1 1 calc R
C103 C -0.1663(4) 0.6933(2) 0.5193(2) 0.0374(12) Uani 1 1 d .
H10D H -0.2144 0.6661 0.4854 0.056 Uiso 1 1 calc R
H10E H -0.2088 0.6885 0.5494 0.056 Uiso 1 1 calc R
H10F H -0.0986 0.6769 0.5222 0.056 Uiso 1 1 calc R
C104 C -0.2327(4) 0.7979(3) 0.51806(19) 0.0366(12) Uani 1 1 d .
H10G H -0.2056 0.8466 0.5204 0.055 Uiso 1 1 calc R
H10H H -0.2752 0.7928 0.5481 0.055 Uiso 1 1 calc R
H10I H -0.2823 0.7733 0.4841 0.055 Uiso 1 1 calc R
C105 C 0.0545(4) 0.8266(2) 0.49482(18) 0.0310(11) Uani 1 1 d .
H105 H 0.0878 0.8324 0.4617 0.037 Uiso 1 1 calc R
C106 C 0.1322(4) 0.7985(3) 0.52441(19) 0.0406(13) Uani 1 1 d .
H10J H 0.102 0.7924 0.5573 0.061 Uiso 1 1 calc R
H10K H 0.2082 0.8306 0.5336 0.061 Uiso 1 1 calc R
H10L H 0.1365 0.7542 0.5014 0.061 Uiso 1 1 calc R
C107 C 0.0479(5) 0.8981(3) 0.5284(2) 0.0461(14) Uani 1 1 d .
H10M H 0.0022 0.9162 0.5069 0.069 Uiso 1 1 calc R
H10N H 0.1247 0.9293 0.5389 0.069 Uiso 1 1 calc R
H10O H 0.0128 0.8939 0.5606 0.069 Uiso 1 1 calc R
N8 N -0.0258(3) 0.60994(17) 0.21832(14) 0.0200(8) Uani 1 1 d .
C109 C -0.0566(6) 0.4466(3) 0.1038(2) 0.0612(18) Uani 1 1 d .
H109 H -0.0526 0.4436 0.0651 0.073 Uiso 1 1 calc R
C110 C -0.1762(7) 0.4039(3) 0.1084(3) 0.086(3) Uani 1 1 d .
H11D H -0.1821 0.4052 0.146 0.129 Uiso 1 1 calc R
H11E H -0.1885 0.3563 0.0865 0.129 Uiso 1 1 calc R
H11F H -0.2338 0.423 0.0955 0.129 Uiso 1 1 calc R
C111 C 0.0393(8) 0.4200(4) 0.1231(3) 0.108(3) Uani 1 1 d .
H11G H 0.1123 0.4465 0.1167 0.162 Uiso 1 1 calc R
H11H H 0.0266 0.3715 0.1034 0.162 Uiso 1 1 calc R
H11I H 0.0403 0.4249 0.1616 0.162 Uiso 1 1 calc R
C112 C -0.0205(6) 0.5690(3) 0.1032(2) 0.0580(17) Uani 1 1 d .
H112 H -0.0105 0.6153 0.129 0.07 Uiso 1 1 calc R
C113 C 0.0830(7) 0.5720(4) 0.0765(3) 0.105(3) Uani 1 1 d .
H11J H 0.1488 0.5812 0.1032 0.157 Uiso 1 1 calc R
H11K H 0.0943 0.6086 0.0591 0.157 Uiso 1 1 calc R
H11L H 0.0748 0.528 0.0494 0.157 Uiso 1 1 calc R
C114 C -0.1261(7) 0.5555(4) 0.0617(2) 0.088(3) Uani 1 1 d .
H11M H -0.1458 0.5078 0.039 0.132 Uiso 1 1 calc R
H11N H -0.1086 0.5864 0.0393 0.132 Uiso 1 1 calc R
H11O H -0.1902 0.5637 0.0808 0.132 Uiso 1 1 calc R
C115 C -0.0036(3) 0.76601(19) 0.18479(17) 0.0156(9) Uani 1 1 d .
C121 C 0.2390(3) 0.8658(2) 0.23761(16) 0.0174(9) Uani 1 1 d .
H121 H 0.2248 0.8313 0.2014 0.021 Uiso 1 1 calc R
C122 C 0.1751(3) 0.9186(2) 0.23088(16) 0.0186(9) Uani 1 1 d .
H12A H 0.0921 0.8978 0.2268 0.022 Uiso 1 1 calc R
H12B H 0.1958 0.9589 0.2632 0.022 Uiso 1 1 calc R
C123 C 0.2063(3) 0.9412(2) 0.18161(16) 0.0194(9) Uani 1 1 d .
H12C H 0.1652 0.9749 0.1775 0.023 Uiso 1 1 calc R
H12D H 0.1822 0.9011 0.1493 0.023 Uiso 1 1 calc R
C124 C 0.3337(4) 0.9733(2) 0.18605(18) 0.0250(10) Uani 1 1 d .
H12E H 0.3562 1.017 0.2153 0.03 Uiso 1 1 calc R
H12F H 0.3521 0.9834 0.1521 0.03 Uiso 1 1 calc R
C125 C 0.4006(3) 0.9248(2) 0.19753(18) 0.0246(10) Uani 1 1 d .
H12G H 0.3873 0.8844 0.1656 0.03 Uiso 1 1 calc R
H12H H 0.4827 0.9487 0.2039 0.03 Uiso 1 1 calc R
C126 C 0.3670(3) 0.9005(2) 0.24616(18) 0.0230(10) Uani 1 1 d .
H12I H 0.3865 0.9402 0.2789 0.028 Uiso 1 1 calc R
H12J H 0.4095 0.8678 0.251 0.028 Uiso 1 1 calc R
C131 C 0.2274(3) 0.8697(2) 0.35417(16) 0.0201(9) Uani 1 1 d .
H131 H 0.1837 0.8425 0.3761 0.024 Uiso 1 1 calc R
C132 C 0.3506(4) 0.8871(2) 0.37774(18) 0.0293(11) Uani 1 1 d .
H13D H 0.3985 0.9174 0.3597 0.035 Uiso 1 1 calc R
H13E H 0.3752 0.8446 0.3713 0.035 Uiso 1 1 calc R
C133 C 0.3669(4) 0.9231(2) 0.43827(18) 0.0344(12) Uani 1 1 d .
H13F H 0.3234 0.8914 0.4566 0.041 Uiso 1 1 calc R
H13G H 0.4482 0.9348 0.4525 0.041 Uiso 1 1 calc R
C134 C 0.3278(4) 0.9876(2) 0.45017(19) 0.0377(12) Uani 1 1 d .
H13H H 0.3772 1.0214 0.4354 0.045 Uiso 1 1 calc R
H13I H 0.3348 1.0078 0.4895 0.045 Uiso 1 1 calc R
C135 C 0.2052(4) 0.9729(2) 0.42594(17) 0.0291(11) Uani 1 1 d .
H13J H 0.1841 1.0165 0.4316 0.035 Uiso 1 1 calc R
H13K H 0.1545 0.9441 0.4441 0.035 Uiso 1 1 calc R
C136 C 0.1894(4) 0.9360(2) 0.36572(16) 0.0216(9) Uani 1 1 d .
H13L H 0.234 0.9669 0.3472 0.026 Uiso 1 1 calc R
H13M H 0.1083 0.9247 0.3512 0.026 Uiso 1 1 calc R
C141 C 0.2741(4) 0.7548(2) 0.27534(17) 0.0204(9) Uani 1 1 d .
H141 H 0.3546 0.7824 0.2884 0.024 Uiso 1 1 calc R
C142 C 0.2674(4) 0.7152(2) 0.21587(17) 0.0221(10) Uani 1 1 d .
H14D H 0.1868 0.6936 0.2004 0.027 Uiso 1 1 calc R
H14E H 0.3011 0.7475 0.1959 0.027 Uiso 1 1 calc R
C143 C 0.3307(4) 0.6598(2) 0.2096(2) 0.0301(11) Uani 1 1 d .
H14F H 0.3191 0.6326 0.1714 0.036 Uiso 1 1 calc R
H14G H 0.413 0.6821 0.2201 0.036 Uiso 1 1 calc R
C144 C 0.2918(4) 0.6122(2) 0.2432(2) 0.0375(13) Uani 1 1 d .
H14H H 0.3373 0.5787 0.2387 0.045 Uiso 1 1 calc R
H14I H 0.2112 0.5864 0.2306 0.045 Uiso 1 1 calc R
C145 C 0.3045(4) 0.6524(2) 0.3028(2) 0.0322(11) Uani 1 1 d .
H14J H 0.275 0.6203 0.3237 0.039 Uiso 1 1 calc R
H14K H 0.3859 0.6746 0.3163 0.039 Uiso 1 1 calc R
C146 C 0.2395(4) 0.7069(2) 0.31081(18) 0.0236(10) Uani 1 1 d .
H14L H 0.2544 0.7346 0.349 0.028 Uiso 1 1 calc R
H14M H 0.1571 0.6841 0.3021 0.028 Uiso 1 1 calc R
C151 C -0.3088(3) 0.6691(2) 0.23114(17) 0.0205(9) Uani 1 1 d .
H151 H -0.3877 0.6742 0.2302 0.025 Uiso 1 1 calc R
C152 C -0.2965(4) 0.6280(2) 0.17449(18) 0.0266(10) Uani 1 1 d .
H15A H -0.3112 0.6526 0.1485 0.032 Uiso 1 1 calc R
H15B H -0.2178 0.624 0.1735 0.032 Uiso 1 1 calc R
C153 C -0.3796(4) 0.5563(2) 0.1582(2) 0.0352(12) Uani 1 1 d .
H15C H -0.4584 0.5602 0.155 0.042 Uiso 1 1 calc R
H15D H -0.3664 0.5298 0.1226 0.042 Uiso 1 1 calc R
C154 C -0.3649(4) 0.5184(2) 0.1994(2) 0.0359(12) Uani 1 1 d .
H15E H -0.4228 0.4735 0.1891 0.043 Uiso 1 1 calc R
H15F H -0.2891 0.5098 0.1994 0.043 Uiso 1 1 calc R
C155 C -0.3766(4) 0.5590(2) 0.2554(2) 0.0342(12) Uani 1 1 d .
H15G H -0.4554 0.5628 0.2565 0.041 Uiso 1 1 calc R
H15H H -0.3617 0.5342 0.2812 0.041 Uiso 1 1 calc R
C156 C -0.2953(4) 0.6299(2) 0.27212(18) 0.0249(10) Uani 1 1 d .
H15I H -0.2164 0.6262 0.2756 0.03 Uiso 1 1 calc R
H15J H -0.3094 0.6558 0.3076 0.03 Uiso 1 1 calc R
C161 C -0.2503(3) 0.7936(2) 0.19945(17) 0.0209(9) Uani 1 1 d .
H161 H -0.2252 0.7674 0.1664 0.025 Uiso 1 1 calc R
C162 C -0.3772(4) 0.7835(2) 0.18349(19) 0.0294(11) Uani 1 1 d .
H16A H -0.4195 0.7354 0.179 0.035 Uiso 1 1 calc R
H16B H -0.4068 0.8135 0.2122 0.035 Uiso 1 1 calc R
C163 C -0.3948(4) 0.8012(3) 0.1309(2) 0.0380(12) Uani 1 1 d .
H16C H -0.4764 0.7965 0.1216 0.046 Uiso 1 1 calc R
H16D H -0.3713 0.7685 0.1016 0.046 Uiso 1 1 calc R
C164 C -0.3256(4) 0.8745(3) 0.1356(2) 0.0389(13) Uani 1 1 d .
H16E H -0.3324 0.8827 0.1001 0.047 Uiso 1 1 calc R
H16F H -0.3576 0.9073 0.1607 0.047 Uiso 1 1 calc R
C165 C -0.2009(4) 0.8875(2) 0.1555(2) 0.0323(11) Uani 1 1 d .
H16G H -0.1657 0.8603 0.1275 0.039 Uiso 1 1 calc R
H16H H -0.1616 0.9366 0.1617 0.039 Uiso 1 1 calc R
C166 C -0.1858(4) 0.8686(2) 0.20664(18) 0.0235(10) Uani 1 1 d .
H16I H -0.2141 0.899 0.2356 0.028 Uiso 1 1 calc R
H16J H -0.104 0.8755 0.2174 0.028 Uiso 1 1 calc R
C171 C -0.2608(3) 0.7948(2) 0.31585(17) 0.0215(9) Uani 1 1 d .
H171 H -0.2331 0.7727 0.3416 0.026 Uiso 1 1 calc R
C172 C -0.2062(4) 0.8711(2) 0.34147(18) 0.0304(11) Uani 1 1 d .
H17A H -0.2384 0.8976 0.3215 0.036 Uiso 1 1 calc R
H17B H -0.1235 0.8816 0.3396 0.036 Uiso 1 1 calc R
C173 C -0.2274(4) 0.8921(2) 0.3998(2) 0.0358(12) Uani 1 1 d .
H17C H -0.1871 0.8696 0.4205 0.043 Uiso 1 1 calc R
H17D H -0.1956 0.9423 0.4151 0.043 Uiso 1 1 calc R
C174 C -0.3514(4) 0.8731(2) 0.4059(2) 0.0361(12) Uani 1 1 d .
H17E H -0.3892 0.9022 0.3913 0.043 Uiso 1 1 calc R
H17F H -0.3599 0.8823 0.4446 0.043 Uiso 1 1 calc R
C175 C -0.4095(4) 0.7982(2) 0.37721(18) 0.0291(11) Uani 1 1 d .
H17G H -0.4922 0.7891 0.3791 0.035 Uiso 1 1 calc R
H17H H -0.3801 0.769 0.3954 0.035 Uiso 1 1 calc R
C176 C -0.3890(4) 0.7798(2) 0.31835(18) 0.0268(10) Uani 1 1 d .
H17I H -0.4217 0.8072 0.2995 0.032 Uiso 1 1 calc R
H17J H -0.4263 0.7307 0.3005 0.032 Uiso 1 1 calc R
C1 C -0.0210(4) 0.3251(2) 0.26119(16) 0.0192(9) Uani 1 1 d .
N2 N -0.0123(3) 0.46797(18) 0.36742(15) 0.0282(9) Uani 1 1 d .
C8 C -0.0530(3) 0.22346(19) 0.16088(17) 0.0179(9) Uani 1 1 d .
N4 N -0.0927(3) 0.20569(18) 0.01667(14) 0.0289(9) Uani 1 1 d .
N5 N -0.0071(3) 0.23272(17) 0.35914(14) 0.0199(6) Uani 1 1 d .
C101 C -0.0270(3) 0.76245(19) 0.33689(17) 0.0188(9) Uani 1 1 d .
N7 N -0.0603(3) 0.77947(18) 0.47775(13) 0.0230(8) Uani 1 1 d .
C108 C -0.0206(3) 0.6679(2) 0.23798(15) 0.0144(8) Uani 1 1 d .
N9 N -0.0389(3) 0.52017(18) 0.13396(15) 0.0317(9) Uani 1 1 d .
N10 N 0.0032(3) 0.76438(19) 0.14181(15) 0.0264(9) Uani 1 1 d .
P1 P 0.15815(9) 0.22652(5) 0.23361(4) 0.0157(2) Uani 1 1 d .
P2 P -0.23100(9) 0.17784(5) 0.22881(4) 0.0142(2) Uani 1 1 d .
P3 P 0.18344(9) 0.81551(5) 0.28344(4) 0.0164(2) Uani 1 1 d .
P4 P -0.20961(9) 0.75698(5) 0.25213(4) 0.0165(2) Uani 1 1 d .
Ru1 Ru -0.03330(3) 0.226212(15) 0.235075(12) 0.01211(9) Uani 1 1 d .
Ru2 Ru -0.01360(3) 0.765549(15) 0.264342(12) 0.01312(9) Uani 1 1 d .
B1 B -0.0280(5) 0.4491(3) 0.3119(2) 0.0273(12) Uani 1 1 d .
H1 H -0.045(4) 0.486(2) 0.2909(17) 0.033 Uiso 1 1 d .
B2 B -0.1357(5) 0.2158(3) 0.0647(2) 0.0300(12) Uani 1 1 d .
H2B H -0.229(4) 0.216(2) 0.0657(17) 0.036 Uiso 1 1 d .
B3 B -0.1039(4) 0.7468(3) 0.42423(19) 0.0249(11) Uani 1 1 d .
H3 H -0.202(4) 0.709(2) 0.4097(16) 0.03 Uiso 1 1 d .
B4 B -0.0397(5) 0.5390(3) 0.1879(2) 0.0308(13) Uani 1 1 d .
H4 H -0.055(4) 0.504(2) 0.2127(18) 0.037 Uiso 1 1 d .
HY1 H -0.052(4) 0.141(2) 0.2178(18) 0.041(14) Uiso 1 1 d .
HY2 H -0.008(5) 0.843(3) 0.278(2) 0.077(19) Uiso 1 1 d .

loop_
_atom_site_aniso_label
_atom_site_aniso_U_11
_atom_site_aniso_U_22
_atom_site_aniso_U_33
_atom_site_aniso_U_23
_atom_site_aniso_U_13
_atom_site_aniso_U_12
N1 0.027(2) 0.017(2) 0.022(2) 0.0056(16) 0.0032(16) 0.0039(15)
C2 0.035(3) 0.025(3) 0.028(3) 0.004(2) 0.005(2) 0.007(2)
C3 0.044(3) 0.045(3) 0.029(3) 0.015(2) 0.002(2) 0.007(3)
C4 0.041(3) 0.047(3) 0.044(3) 0.014(3) 0.000(3) 0.017(3)
C5 0.052(3) 0.027(3) 0.034(3) -0.008(2) 0.004(2) 0.018(2)
C6 0.070(4) 0.018(3) 0.066(4) -0.003(3) 0.007(3) 0.008(3)
C7 0.048(4) 0.044(3) 0.067(4) -0.017(3) 0.000(3) 0.026(3)
N3 0.033(2) 0.0189(19) 0.021(2) 0.0055(16) 0.0058(16) 0.0059(16)
C9 0.037(3) 0.076(4) 0.027(3) 0.015(3) 0.006(2) 0.008(3)
C10 0.073(5) 0.098(5) 0.029(3) 0.003(3) 0.009(3) 0.048(4)
C11 0.062(4) 0.108(6) 0.029(3) 0.022(4) -0.002(3) -0.037(4)
C12 0.060(4) 0.041(3) 0.019(3) 0.006(2) -0.001(2) 0.009(3)
C13 0.032(3) 0.081(5) 0.032(3) 0.008(3) -0.003(2) -0.007(3)
C14 0.166(8) 0.080(5) 0.045(4) 0.014(4) -0.026(5) 0.069(5)
C15 0.0071(13) 0.0238(14) 0.0264(14) 0.0053(14) 0.0013(13) 0.0021(11)
C21 0.023(2) 0.024(2) 0.023(2) 0.0091(19) 0.0081(19) 0.0120(19)
C22 0.037(3) 0.029(3) 0.032(3) 0.004(2) 0.015(2) 0.015(2)
C23 0.053(3) 0.035(3) 0.033(3) -0.002(2) 0.014(2) 0.018(3)
C24 0.054(4) 0.056(4) 0.025(3) 0.001(3) 0.014(2) 0.029(3)
C25 0.027(3) 0.066(4) 0.032(3) 0.011(3) 0.016(2) 0.021(3)
C26 0.027(3) 0.054(3) 0.036(3) 0.012(2) 0.014(2) 0.021(2)
C31 0.014(2) 0.018(2) 0.020(2) 0.0063(17) 0.0047(17) 0.0047(17)
C32 0.012(2) 0.022(2) 0.027(2) 0.0095(19) 0.0053(18) 0.0072(17)
C33 0.012(2) 0.026(2) 0.032(3) 0.007(2) 0.0004(18) 0.0056(18)
C34 0.017(2) 0.023(2) 0.028(2) 0.0074(19) 0.0031(18) 0.0099(18)
C35 0.017(2) 0.019(2) 0.029(2) 0.0100(19) 0.0041(18) 0.0035(17)
C36 0.014(2) 0.018(2) 0.027(2) 0.0091(18) 0.0010(17) 0.0033(17)
C41 0.019(2) 0.014(2) 0.035(3) 0.0105(19) 0.0114(19) 0.0039(17)
C42 0.024(3) 0.021(2) 0.042(3) 0.018(2) 0.012(2) 0.0041(19)
C43 0.041(3) 0.023(3) 0.060(4) 0.022(2) 0.013(3) 0.003(2)
C44 0.037(3) 0.015(2) 0.068(4) 0.011(2) 0.016(3) 0.005(2)
C45 0.024(3) 0.021(2) 0.045(3) 0.008(2) 0.006(2) 0.004(2)
C46 0.008(2) 0.022(2) 0.038(3) 0.007(2) 0.0068(19) 0.0011(17)
C51 0.014(2) 0.015(2) 0.028(2) 0.0066(18) 0.0028(18) 0.0048(17)
C52 0.020(2) 0.014(2) 0.029(2) -0.0014(18) 0.0002(19) 0.0088(18)
C53 0.018(2) 0.015(2) 0.040(3) 0.000(2) 0.004(2) 0.0047(18)
C54 0.023(3) 0.015(2) 0.057(3) 0.007(2) 0.009(2) 0.0112(19)
C55 0.021(2) 0.021(2) 0.049(3) 0.017(2) 0.006(2) 0.0083(19)
C56 0.024(2) 0.018(2) 0.031(3) 0.0081(19) 0.0009(19) 0.0106(18)
C61 0.013(2) 0.014(2) 0.019(2) 0.0049(17) -0.0002(16) 0.0066(16)
C62 0.016(2) 0.015(2) 0.029(2) 0.0062(18) 0.0042(18) 0.0063(17)
C63 0.012(2) 0.023(2) 0.037(3) 0.009(2) -0.0013(19) 0.0062(18)
C64 0.024(3) 0.028(3) 0.037(3) 0.018(2) 0.003(2) 0.005(2)
C65 0.014(2) 0.036(3) 0.037(3) 0.020(2) 0.0101(19) 0.0053(19)
C66 0.015(2) 0.020(2) 0.033(3) 0.0123(19) 0.0024(18) 0.0057(18)
C71 0.020(2) 0.014(2) 0.018(2) 0.0038(17) 0.0001(17) 0.0059(17)
C72 0.023(2) 0.021(2) 0.025(2) -0.0021(19) -0.0065(19) 0.0123(19)
C73 0.035(3) 0.025(2) 0.021(2) -0.0030(19) 0.000(2) 0.015(2)
C74 0.032(3) 0.028(3) 0.024(2) 0.000(2) -0.011(2) 0.012(2)
C75 0.023(2) 0.030(3) 0.027(2) 0.006(2) -0.0097(19) 0.008(2)
C76 0.017(2) 0.023(2) 0.022(2) -0.0001(18) 0.0019(18) 0.0053(18)
N6 0.024(2) 0.022(2) 0.0168(19) 0.0064(15) 0.0042(15) 0.0061(16)
C102 0.030(3) 0.032(3) 0.013(2) 0.0060(19) 0.0022(18) 0.000(2)
C103 0.045(3) 0.036(3) 0.033(3) 0.014(2) 0.013(2) 0.010(2)
C104 0.032(3) 0.052(3) 0.027(3) 0.010(2) 0.009(2) 0.013(2)
C105 0.029(3) 0.034(3) 0.021(2) 0.006(2) 0.004(2) -0.005(2)
C106 0.026(3) 0.063(4) 0.029(3) 0.012(3) 0.000(2) 0.008(3)
C107 0.062(4) 0.035(3) 0.026(3) 0.003(2) 0.000(3) -0.006(3)
N8 0.0158(19) 0.017(2) 0.025(2) 0.0032(16) 0.0028(15) 0.0034(15)
C109 0.079(5) 0.041(3) 0.045(4) -0.020(3) 0.012(3) 0.017(3)
C110 0.105(6) 0.034(4) 0.083(5) -0.020(3) 0.027(4) -0.010(4)
C111 0.140(8) 0.061(5) 0.122(7) -0.018(5) 0.011(6) 0.076(5)
C112 0.094(5) 0.042(3) 0.028(3) 0.006(3) 0.015(3) 0.002(3)
C113 0.120(7) 0.112(7) 0.039(4) 0.006(4) 0.041(4) -0.035(5)
C114 0.154(8) 0.094(6) 0.031(4) 0.015(4) 0.013(4) 0.063(6)
C115 0.007(2) 0.011(2) 0.027(3) 0.0051(18) 0.0004(17) 0.0001(15)
C121 0.012(2) 0.016(2) 0.020(2) 0.0033(17) -0.0006(17) 0.0004(16)
C122 0.014(2) 0.016(2) 0.025(2) 0.0057(18) 0.0039(17) 0.0023(17)
C123 0.010(2) 0.019(2) 0.027(2) 0.0048(18) 0.0011(17) 0.0023(17)
C124 0.023(2) 0.021(2) 0.031(3) 0.009(2) 0.006(2) 0.0039(19)
C125 0.013(2) 0.022(2) 0.039(3) 0.011(2) 0.0033(19) 0.0018(18)
C126 0.010(2) 0.020(2) 0.035(3) 0.005(2) -0.0001(18) 0.0015(17)
C131 0.017(2) 0.019(2) 0.020(2) 0.0047(18) -0.0010(17) 0.0017(17)
C132 0.021(3) 0.027(3) 0.035(3) 0.004(2) -0.007(2) 0.007(2)
C133 0.032(3) 0.038(3) 0.026(3) 0.002(2) -0.009(2) 0.008(2)
C134 0.048(3) 0.028(3) 0.024(3) -0.003(2) -0.008(2) 0.000(2)
C135 0.032(3) 0.026(3) 0.027(3) 0.003(2) 0.003(2) 0.010(2)
C136 0.021(2) 0.017(2) 0.025(2) 0.0051(18) -0.0014(18) 0.0045(18)
C141 0.020(2) 0.012(2) 0.030(2) 0.0070(18) 0.0024(18) 0.0033(17)
C142 0.016(2) 0.018(2) 0.031(3) 0.0041(19) 0.0046(19) 0.0056(18)
C143 0.017(2) 0.023(2) 0.046(3) 0.003(2) 0.003(2) 0.0068(19)
C144 0.032(3) 0.014(2) 0.063(4) 0.005(2) -0.001(2) 0.008(2)
C145 0.027(3) 0.020(2) 0.052(3) 0.014(2) -0.002(2) 0.008(2)
C146 0.022(2) 0.018(2) 0.033(3) 0.0094(19) -0.0024(19) 0.0081(18)
C151 0.009(2) 0.020(2) 0.034(3) 0.0123(19) 0.0038(18) 0.0021(17)
C152 0.026(3) 0.022(2) 0.030(3) 0.009(2) -0.001(2) 0.0044(19)
C153 0.028(3) 0.027(3) 0.038(3) -0.003(2) 0.001(2) -0.001(2)
C154 0.025(3) 0.019(2) 0.058(3) 0.006(2) 0.007(2) 0.002(2)
C155 0.025(3) 0.022(2) 0.059(3) 0.018(2) 0.013(2) 0.005(2)
C156 0.023(2) 0.021(2) 0.035(3) 0.011(2) 0.011(2) 0.0089(19)
C161 0.018(2) 0.022(2) 0.027(2) 0.0113(19) 0.0068(18) 0.0078(18)
C162 0.024(3) 0.029(3) 0.039(3) 0.016(2) 0.000(2) 0.009(2)
C163 0.030(3) 0.044(3) 0.047(3) 0.024(3) -0.002(2) 0.012(2)
C164 0.042(3) 0.041(3) 0.048(3) 0.027(3) 0.008(3) 0.022(3)
C165 0.026(3) 0.031(3) 0.054(3) 0.026(2) 0.013(2) 0.015(2)
C166 0.018(2) 0.021(2) 0.036(3) 0.013(2) 0.0078(19) 0.0068(18)
C171 0.023(2) 0.021(2) 0.025(2) 0.0076(19) 0.0091(19) 0.0117(19)
C172 0.033(3) 0.020(2) 0.036(3) 0.003(2) 0.013(2) 0.007(2)
C173 0.030(3) 0.027(3) 0.042(3) 0.000(2) 0.007(2) 0.004(2)
C174 0.040(3) 0.032(3) 0.038(3) 0.008(2) 0.015(2) 0.012(2)
C175 0.028(3) 0.034(3) 0.033(3) 0.012(2) 0.017(2) 0.018(2)
C176 0.023(3) 0.030(3) 0.032(3) 0.011(2) 0.007(2) 0.012(2)
C1 0.025(2) 0.019(2) 0.016(2) 0.0070(18) 0.0060(18) 0.0069(18)
N2 0.038(2) 0.019(2) 0.029(2) 0.0029(16) 0.0078(18) 0.0131(17)
C8 0.019(2) 0.013(2) 0.022(2) 0.0017(17) 0.0081(18) 0.0074(17)
N4 0.038(2) 0.027(2) 0.019(2) 0.0067(16) -0.0006(17) 0.0031(17)
N5 0.0071(13) 0.0238(14) 0.0264(14) 0.0053(14) 0.0013(13) 0.0021(11)
C101 0.019(2) 0.010(2) 0.026(2) 0.0020(17) 0.0013(18) 0.0044(17)
N7 0.027(2) 0.027(2) 0.0173(19) 0.0076(16) 0.0038(15) 0.0096(16)
C108 0.008(2) 0.019(2) 0.016(2) 0.0052(17) 0.0038(16) 0.0022(16)
N9 0.038(2) 0.021(2) 0.029(2) -0.0027(17) 0.0070(18) 0.0056(17)
N10 0.017(2) 0.031(2) 0.026(2) 0.0066(17) -0.0030(16) 0.0002(16)
P1 0.0159(6) 0.0137(5) 0.0201(6) 0.0062(4) 0.0059(4) 0.0063(4)
P2 0.0138(5) 0.0111(5) 0.0176(5) 0.0030(4) -0.0001(4) 0.0048(4)
P3 0.0168(6) 0.0112(5) 0.0199(6) 0.0027(4) -0.0014(4) 0.0040(4)
P4 0.0165(6) 0.0142(5) 0.0213(6) 0.0072(4) 0.0060(4) 0.0058(4)
Ru1 0.01283(18) 0.01143(17) 0.01295(17) 0.00315(13) 0.00294(13) 0.00505(13)
Ru2 0.01474(18) 0.01084(17) 0.01332(17) 0.00265(13) 0.00237(13) 0.00349(13)
B1 0.034(3) 0.017(3) 0.030(3) 0.004(2) 0.005(2) 0.008(2)
B2 0.042(4) 0.024(3) 0.022(3) 0.006(2) 0.001(2) 0.007(2)
B3 0.029(3) 0.027(3) 0.018(3) 0.004(2) 0.001(2) 0.011(2)
B4 0.043(4) 0.015(3) 0.033(3) 0.000(2) 0.007(3) 0.012(2)

loop_
_atom_type_symbol
_atom_type_description
_atom_type_scat_dispersion_real
_atom_type_scat_dispersion_imag
_atom_type_scat_source
C C 0.0033 0.0016 'International Tables Vol C Tables 4.2.6.8 and 6.1.1.4'
H H 0 0 'International Tables Vol C Tables 4.2.6.8 and 6.1.1.4'
N N 0.0061 0.0033 'International Tables Vol C Tables 4.2.6.8 and 6.1.1.4'
P P 0.1023 0.0942 'International Tables Vol C Tables 4.2.6.8 and 6.1.1.4'
Ru Ru -1.2594 0.8363 'International Tables Vol C Tables 4.2.6.8 and 6.1.1.4'
B B 0.0013 0.0007 'International Tables Vol C Tables 4.2.6.8 and 6.1.1.4'

loop_
_geom_angle_atom_site_label_1
_geom_angle_atom_site_label_2
_geom_angle_atom_site_label_3
_geom_angle
C1 N1 B1 169.1(4)
N2 C2 C4 111.4(4)
N2 C2 C3 111.6(4)
C4 C2 C3 112.6(4)
N2 C2 H2 106.9
C4 C2 H2 106.9
C3 C2 H2 106.9
C2 C3 H3A 109.5
C2 C3 H3B 109.5
H3A C3 H3B 109.5
C2 C3 H3C 109.5
H3A C3 H3C 109.5
H3B C3 H3C 109.5
C2 C4 H4A 109.5
C2 C4 H4B 109.5
H4A C4 H4B 109.5
C2 C4 H4C 109.5
H4A C4 H4C 109.5
H4B C4 H4C 109.5
N2 C5 C6 111.0(4)
N2 C5 C7 111.6(4)
C6 C5 C7 111.7(5)
N2 C5 H5 107.4
C6 C5 H5 107.4
C7 C5 H5 107.4
C5 C6 H6A 109.5
C5 C6 H6B 109.5
H6A C6 H6B 109.5
C5 C6 H6C 109.5
H6A C6 H6C 109.5
H6B C6 H6C 109.5
C5 C7 H7A 109.5
C5 C7 H7B 109.5
H7A C7 H7B 109.5
C5 C7 H7C 109.5
H7A C7 H7C 109.5
H7B C7 H7C 109.5
C8 N3 B2 155.4(4)
N4 C9 C11 113.6(5)
N4 C9 C10 110.8(4)
C11 C9 C10 109.6(5)
N4 C9 H9 107.5
C11 C9 H9 107.5
C10 C9 H9 107.5
C9 C10 H10A 109.5
C9 C10 H10B 109.5
H10A C10 H10B 109.5
C9 C10 H10C 109.5
H10A C10 H10C 109.5
H10B C10 H10C 109.5
C9 C11 H11A 109.5
C9 C11 H11B 109.5
H11A C11 H11B 109.5
C9 C11 H11C 109.5
H11A C11 H11C 109.5
H11B C11 H11C 109.5
N4 C12 C14 112.2(4)
N4 C12 C13 110.1(4)
C14 C12 C13 110.6(6)
N4 C12 H12 107.9
C14 C12 H12 107.9
C13 C12 H12 107.9
C12 C13 H13A 109.5
C12 C13 H13B 109.5
H13A C13 H13B 109.5
C12 C13 H13C 109.5
H13A C13 H13C 109.5
H13B C13 H13C 109.5
C12 C14 H14A 109.5
C12 C14 H14B 109.5
H14A C14 H14B 109.5
C12 C14 H14C 109.5
H14A C14 H14C 109.5
H14B C14 H14C 109.5
N5 C15 Ru1 178.5(4)
C22 C21 C26 108.8(4)
C22 C21 P1 112.5(3)
C26 C21 P1 118.5(3)
C22 C21 H21 105.3
C26 C21 H21 105.3
P1 C21 H21 105.3
C23 C22 C21 111.3(4)
C23 C22 H22A 109.4
C21 C22 H22A 109.4
C23 C22 H22B 109.4
C21 C22 H22B 109.4
H22A C22 H22B 108
C22 C23 C24 111.0(4)
C22 C23 H23A 109.4
C24 C23 H23A 109.4
C22 C23 H23B 109.4
C24 C23 H23B 109.4
H23A C23 H23B 108
C25 C24 C23 111.4(4)
C25 C24 H24A 109.3
C23 C24 H24A 109.3
C25 C24 H24B 109.3
C23 C24 H24B 109.3
H24A C24 H24B 108
C24 C25 C26 112.6(4)
C24 C25 H25A 109.1
C26 C25 H25A 109.1
C24 C25 H25B 109.1
C26 C25 H25B 109.1
H25A C25 H25B 107.8
C25 C26 C21 110.3(4)
C25 C26 H26A 109.6
C21 C26 H26A 109.6
C25 C26 H26B 109.6
C21 C26 H26B 109.6
H26A C26 H26B 108.1
C32 C31 C36 109.1(3)
C32 C31 P1 117.8(3)
C36 C31 P1 116.6(3)
C32 C31 H31 103.8
C36 C31 H31 103.8
P1 C31 H31 103.8
C31 C32 C33 109.3(3)
C31 C32 H32A 109.8
C33 C32 H32A 109.8
C31 C32 H32B 109.8
C33 C32 H32B 109.8
H32A C32 H32B 108.3
C34 C33 C32 111.6(3)
C34 C33 H33A 109.3
C32 C33 H33A 109.3
C34 C33 H33B 109.3
C32 C33 H33B 109.3
H33A C33 H33B 108
C35 C34 C33 111.4(3)
C35 C34 H34A 109.3
C33 C34 H34A 109.3
C35 C34 H34B 109.3
C33 C34 H34B 109.3
H34A C34 H34B 108
C36 C35 C34 111.6(3)
C36 C35 H35A 109.3
C34 C35 H35A 109.3
C36 C35 H35B 109.3
C34 C35 H35B 109.3
H35A C35 H35B 108
C35 C36 C31 109.9(3)
C35 C36 H36A 109.7
C31 C36 H36A 109.7
C35 C36 H36B 109.7
C31 C36 H36B 109.7
H36A C36 H36B 108.2
C42 C41 C46 111.5(3)
C42 C41 P1 111.0(3)
C46 C41 P1 110.9(3)
C42 C41 H41 107.7
C46 C41 H41 107.7
P1 C41 H41 107.7
C41 C42 C43 111.8(4)
C41 C42 H42A 109.3
C43 C42 H42A 109.3
C41 C42 H42B 109.3
C43 C42 H42B 109.3
H42A C42 H42B 107.9
C42 C43 C44 110.3(4)
C42 C43 H43A 109.6
C44 C43 H43A 109.6
C42 C43 H43B 109.6
C44 C43 H43B 109.6
H43A C43 H43B 108.1
C45 C44 C43 110.5(4)
C45 C44 H44A 109.6
C43 C44 H44A 109.6
C45 C44 H44B 109.6
C43 C44 H44B 109.6
H44A C44 H44B 108.1
C46 C45 C44 110.9(4)
C46 C45 H45A 109.5
C44 C45 H45A 109.5
C46 C45 H45B 109.5
C44 C45 H45B 109.5
H45A C45 H45B 108
C45 C46 C41 111.7(4)
C45 C46 H46A 109.3
C41 C46 H46A 109.3
C45 C46 H46B 109.3
C41 C46 H46B 109.3
H46A C46 H46B 107.9
C56 C51 C52 111.1(3)
C56 C51 P2 111.0(3)
C52 C51 P2 110.6(3)
C56 C51 H51 108
C52 C51 H51 108
P2 C51 H51 108
C51 C52 C53 112.0(3)
C51 C52 H52A 109.2
C53 C52 H52A 109.2
C51 C52 H52B 109.2
C53 C52 H52B 109.2
H52A C52 H52B 107.9
C54 C53 C52 111.3(3)
C54 C53 H53A 109.4
C52 C53 H53A 109.4
C54 C53 H53B 109.4
C52 C53 H53B 109.4
H53A C53 H53B 108
C53 C54 C55 111.1(4)
C53 C54 H54A 109.4
C55 C54 H54A 109.4
C53 C54 H54B 109.4
C55 C54 H54B 109.4
H54A C54 H54B 108
C54 C55 C56 110.8(4)
C54 C55 H55A 109.5
C56 C55 H55A 109.5
C54 C55 H55B 109.5
C56 C55 H55B 109.5
H55A C55 H55B 108.1
C51 C56 C55 112.1(3)
C51 C56 H56A 109.2
C55 C56 H56A 109.2
C51 C56 H56B 109.2
C55 C56 H56B 109.2
H56A C56 H56B 107.9
C62 C61 C66 109.0(3)
C62 C61 P2 115.1(3)
C66 C61 P2 118.6(3)
C62 C61 H61 104.1
C66 C61 H61 104.1
P2 C61 H61 104.1
C63 C62 C61 110.2(3)
C63 C62 H62A 109.6
C61 C62 H62A 109.6
C63 C62 H62B 109.6
C61 C62 H62B 109.6
H62A C62 H62B 108.1
C62 C63 C64 111.4(3)
C62 C63 H63A 109.3
C64 C63 H63A 109.3
C62 C63 H63B 109.3
C64 C63 H63B 109.3
H63A C63 H63B 108
C65 C64 C63 111.2(4)
C65 C64 H64A 109.4
C63 C64 H64A 109.4
C65 C64 H64B 109.4
C63 C64 H64B 109.4
H64A C64 H64B 108
C64 C65 C66 112.0(4)
C64 C65 H65A 109.2
C66 C65 H65A 109.2
C64 C65 H65B 109.2
C66 C65 H65B 109.2
H65A C65 H65B 107.9
C61 C66 C65 109.5(3)
C61 C66 H66A 109.8
C65 C66 H66A 109.8
C61 C66 H66B 109.8
C65 C66 H66B 109.8
H66A C66 H66B 108.2
C76 C71 C72 109.3(3)
C76 C71 P2 118.7(3)
C72 C71 P2 114.2(3)
C76 C71 H71 104.3
C72 C71 H71 104.3
P2 C71 H71 104.3
C73 C72 C71 111.6(3)
C73 C72 H72A 109.3
C71 C72 H72A 109.3
C73 C72 H72B 109.3
C71 C72 H72B 109.3
H72A C72 H72B 108
C74 C73 C72 112.1(4)
C74 C73 H73A 109.2
C72 C73 H73A 109.2
C74 C73 H73B 109.2
C72 C73 H73B 109.2
H73A C73 H73B 107.9
C73 C74 C75 110.9(4)
C73 C74 H74A 109.5
C75 C74 H74A 109.5
C73 C74 H74B 109.5
C75 C74 H74B 109.5
H74A C74 H74B 108
C74 C75 C76 111.6(3)
C74 C75 H75A 109.3
C76 C75 H75A 109.3
C74 C75 H75B 109.3
C76 C75 H75B 109.3
H75A C75 H75B 108
C75 C76 C71 110.2(3)
C75 C76 H76A 109.6
C71 C76 H76A 109.6
C75 C76 H76B 109.6
C71 C76 H76B 109.6
H76A C76 H76B 108.1
C101 N6 B3 155.2(4)
N7 C102 C103 112.2(4)
N7 C102 C104 110.6(4)
C103 C102 C104 112.2(4)
N7 C102 H102 107.1
C103 C102 H102 107.1
C104 C102 H102 107.1
C102 C103 H10D 109.5
C102 C103 H10E 109.5
H10D C103 H10E 109.5
C102 C103 H10F 109.5
H10D C103 H10F 109.5
H10E C103 H10F 109.5
C102 C104 H10G 109.5
C102 C104 H10H 109.5
H10G C104 H10H 109.5
C102 C104 H10I 109.5
H10G C104 H10I 109.5
H10H C104 H10I 109.5
N7 C105 C106 112.4(4)
N7 C105 C107 110.2(4)
C106 C105 C107 111.8(4)
N7 C105 H105 107.4
C106 C105 H105 107.4
C107 C105 H105 107.4
C105 C106 H10J 109.5
C105 C106 H10K 109.5
H10J C106 H10K 109.5
C105 C106 H10L 109.5
H10J C106 H10L 109.5
H10K C106 H10L 109.5
C105 C107 H10M 109.5
C105 C107 H10N 109.5
H10M C107 H10N 109.5
C105 C107 H10O 109.5
H10M C107 H10O 109.5
H10N C107 H10O 109.5
C108 N8 B4 172.7(4)
N9 C109 C111 110.1(5)
N9 C109 C110 110.4(5)
C111 C109 C110 113.0(7)
N9 C109 H109 107.7
C111 C109 H109 107.7
C110 C109 H109 107.7
C109 C110 H11D 109.5
C109 C110 H11E 109.5
H11D C110 H11E 109.5
C109 C110 H11F 109.5
H11D C110 H11F 109.5
H11E C110 H11F 109.5
C109 C111 H11G 109.5
C109 C111 H11H 109.5
H11G C111 H11H 109.5
C109 C111 H11I 109.5
H11G C111 H11I 109.5
H11H C111 H11I 109.5
N9 C112 C113 113.5(6)
N9 C112 C114 111.3(5)
C113 C112 C114 110.6(6)
N9 C112 H112 107
C113 C112 H112 107
C114 C112 H112 107
C112 C113 H11J 109.5
C112 C113 H11K 109.5
H11J C113 H11K 109.5
C112 C113 H11L 109.5
H11J C113 H11L 109.5
H11K C113 H11L 109.5
C112 C114 H11M 109.5
C112 C114 H11N 109.5
H11M C114 H11N 109.5
C112 C114 H11O 109.5
H11M C114 H11O 109.5
H11N C114 H11O 109.5
N10 C115 Ru2 177.6(4)
C126 C121 C122 108.5(3)
C126 C121 P3 117.5(3)
C122 C121 P3 115.4(3)
C126 C121 H121 104.7
C122 C121 H121 104.7
P3 C121 H121 104.7
C123 C122 C121 109.6(3)
C123 C122 H12A 109.7
C121 C122 H12A 109.7
C123 C122 H12B 109.7
C121 C122 H12B 109.7
H12A C122 H12B 108.2
C122 C123 C124 111.5(3)
C122 C123 H12C 109.3
C124 C123 H12C 109.3
C122 C123 H12D 109.3
C124 C123 H12D 109.3
H12C C123 H12D 108
C123 C124 C125 110.8(3)
C123 C124 H12E 109.5
C125 C124 H12E 109.5
C123 C124 H12F 109.5
C125 C124 H12F 109.5
H12E C124 H12F 108.1
C126 C125 C124 112.5(3)
C126 C125 H12G 109.1
C124 C125 H12G 109.1
C126 C125 H12H 109.1
C124 C125 H12H 109.1
H12G C125 H12H 107.8
C125 C126 C121 109.6(3)
C125 C126 H12I 109.7
C121 C126 H12I 109.7
C125 C126 H12J 109.7
C121 C126 H12J 109.7
H12I C126 H12J 108.2
C132 C131 C136 108.9(3)
C132 C131 P3 118.6(3)
C136 C131 P3 112.6(3)
C132 C131 H131 105.2
C136 C131 H131 105.2
P3 C131 H131 105.2
C131 C132 C133 110.9(4)
C131 C132 H13D 109.5
C133 C132 H13D 109.5
C131 C132 H13E 109.5
C133 C132 H13E 109.5
H13D C132 H13E 108
C134 C133 C132 111.4(4)
C134 C133 H13F 109.3
C132 C133 H13F 109.3
C134 C133 H13G 109.3
C132 C133 H13G 109.3
H13F C133 H13G 108
C133 C134 C135 111.4(4)
C133 C134 H13H 109.3
C135 C134 H13H 109.3
C133 C134 H13I 109.3
C135 C134 H13I 109.3
H13H C134 H13I 108
C134 C135 C136 110.6(4)
C134 C135 H13J 109.5
C136 C135 H13J 109.5
C134 C135 H13K 109.5
C136 C135 H13K 109.5
H13J C135 H13K 108.1
C135 C136 C131 111.9(3)
C135 C136 H13L 109.2
C131 C136 H13L 109.2
C135 C136 H13M 109.2
C131 C136 H13M 109.2
H13L C136 H13M 107.9
C142 C141 C146 112.6(3)
C142 C141 P3 110.8(3)
C146 C141 P3 109.5(3)
C142 C141 H141 107.9
C146 C141 H141 107.9
P3 C141 H141 107.9
C143 C142 C141 111.0(4)
C143 C142 H14D 109.4
C141 C142 H14D 109.4
C143 C142 H14E 109.4
C141 C142 H14E 109.4
H14D C142 H14E 108
C144 C143 C142 112.9(4)
C144 C143 H14F 109
C142 C143 H14F 109
C144 C143 H14G 109
C142 C143 H14G 109
H14F C143 H14G 107.8
C143 C144 C145 111.0(4)
C143 C144 H14H 109.4
C145 C144 H14H 109.4
C143 C144 H14I 109.4
C145 C144 H14I 109.4
H14H C144 H14I 108
C146 C145 C144 110.8(4)
C146 C145 H14J 109.5
C144 C145 H14J 109.5
C146 C145 H14K 109.5
C144 C145 H14K 109.5
H14J C145 H14K 108.1
C145 C146 C141 112.1(4)
C145 C146 H14L 109.2
C141 C146 H14L 109.2
C145 C146 H14M 109.2
C141 C146 H14M 109.2
H14L C146 H14M 107.9
C152 C151 C156 111.1(3)
C152 C151 P4 112.2(3)
C156 C151 P4 111.5(3)
C152 C151 H151 107.2
C156 C151 H151 107.2
P4 C151 H151 107.2
C153 C152 C151 111.0(4)
C153 C152 H15A 109.4
C151 C152 H15A 109.4
C153 C152 H15B 109.4
C151 C152 H15B 109.4
H15A C152 H15B 108
C154 C153 C152 111.0(4)
C154 C153 H15C 109.4
C152 C153 H15C 109.4
C154 C153 H15D 109.4
C152 C153 H15D 109.4
H15C C153 H15D 108
C155 C154 C153 111.7(4)
C155 C154 H15E 109.3
C153 C154 H15E 109.3
C155 C154 H15F 109.3
C153 C154 H15F 109.3
H15E C154 H15F 107.9
C156 C155 C154 111.8(4)
C156 C155 H15G 109.3
C154 C155 H15G 109.3
C156 C155 H15H 109.3
C154 C155 H15H 109.3
H15G C155 H15H 107.9
C155 C156 C151 111.5(4)
C155 C156 H15I 109.3
C151 C156 H15I 109.3
C155 C156 H15J 109.3
C151 C156 H15J 109.3
H15I C156 H15J 108
C166 C161 C162 109.2(3)
C166 C161 P4 115.4(3)
C162 C161 P4 118.0(3)
C166 C161 H161 104.2
C162 C161 H161 104.2
P4 C161 H161 104.2
C163 C162 C161 109.8(4)
C163 C162 H16A 109.7
C161 C162 H16A 109.7
C163 C162 H16B 109.7
C161 C162 H16B 109.7
H16A C162 H16B 108.2
C162 C163 C164 111.1(4)
C162 C163 H16C 109.4
C164 C163 H16C 109.4
C162 C163 H16D 109.4
C164 C163 H16D 109.4
H16C C163 H16D 108
C165 C164 C163 112.2(4)
C165 C164 H16E 109.2
C163 C164 H16E 109.2
C165 C164 H16F 109.2
C163 C164 H16F 109.2
H16E C164 H16F 107.9
C166 C165 C164 111.6(4)
C166 C165 H16G 109.3
C164 C165 H16G 109.3
C166 C165 H16H 109.3
C164 C165 H16H 109.3
H16G C165 H16H 108
C165 C166 C161 111.0(4)
C165 C166 H16I 109.4
C161 C166 H16I 109.4
C165 C166 H16J 109.4
C161 C166 H16J 109.4
H16I C166 H16J 108
C172 C171 C176 108.8(3)
C172 C171 P4 114.9(3)
C176 C171 P4 119.0(3)
C172 C171 H171 104.1
C176 C171 H171 104.1
P4 C171 H171 104.1
C171 C172 C173 110.2(4)
C171 C172 H17A 109.6
C173 C172 H17A 109.6
C171 C172 H17B 109.6
C173 C172 H17B 109.6
H17A C172 H17B 108.1
C174 C173 C172 112.5(4)
C174 C173 H17C 109.1
C172 C173 H17C 109.1
C174 C173 H17D 109.1
C172 C173 H17D 109.1
H17C C173 H17D 107.8
C173 C174 C175 112.1(4)
C173 C174 H17E 109.2
C175 C174 H17E 109.2
C173 C174 H17F 109.2
C175 C174 H17F 109.2
H17E C174 H17F 107.9
C174 C175 C176 111.1(4)
C174 C175 H17G 109.4
C176 C175 H17G 109.4
C174 C175 H17H 109.4
C176 C175 H17H 109.4
H17G C175 H17H 108
C175 C176 C171 109.0(4)
C175 C176 H17I 109.9
C171 C176 H17I 109.9
C175 C176 H17J 109.9
C171 C176 H17J 109.9
H17I C176 H17J 108.3
N1 C1 Ru1 173.4(4)
B1 N2 C2 123.1(4)
B1 N2 C5 120.3(4)
C2 N2 C5 116.6(4)
N3 C8 Ru1 178.2(3)
B2 N4 C12 120.3(4)
B2 N4 C9 123.2(4)
C12 N4 C9 116.5(4)
N6 C101 Ru2 177.8(4)
B3 N7 C105 122.9(4)
B3 N7 C102 120.0(4)
C105 N7 C102 117.1(3)
N8 C108 Ru2 174.9(3)
B4 N9 C112 122.8(4)
B4 N9 C109 120.1(5)
C112 N9 C109 117.1(4)
C31 P1 C41 101.40(19)
C31 P1 C21 109.84(19)
C41 P1 C21 103.29(19)
C31 P1 Ru1 113.34(13)
C41 P1 Ru1 116.67(13)
C21 P1 Ru1 111.42(14)
C71 P2 C61 109.78(18)
C71 P2 C51 101.94(18)
C61 P2 C51 102.74(17)
C71 P2 Ru1 112.10(13)
C61 P2 Ru1 112.58(12)
C51 P2 Ru1 116.81(13)
C121 P3 C131 109.63(19)
C121 P3 C141 101.43(18)
C131 P3 C141 103.39(19)
C121 P3 Ru2 112.90(13)
C131 P3 Ru2 112.39(14)
C141 P3 Ru2 116.18(14)
C161 P4 C171 110.37(19)
C161 P4 C151 102.43(19)
C171 P4 C151 100.56(19)
C161 P4 Ru2 113.49(13)
C171 P4 Ru2 111.95(14)
C151 P4 Ru2 116.97(13)
C8 Ru1 C1 93.56(16)
C8 Ru1 C15 178.00(16)
C1 Ru1 C15 85.78(16)
C8 Ru1 P1 92.61(12)
C1 Ru1 P1 101.64(12)
C15 Ru1 P1 89.37(11)
C8 Ru1 P2 89.08(12)
C1 Ru1 P2 101.64(12)
C15 Ru1 P2 89.21(11)
P1 Ru1 P2 156.51(4)
C8 Ru1 HY1 90.9(15)
C1 Ru1 HY1 174.3(15)
C15 Ru1 HY1 89.7(15)
P1 Ru1 HY1 81.8(15)
P2 Ru1 HY1 74.8(15)
C101 Ru2 C108 93.12(16)
C101 Ru2 C115 178.11(16)
C108 Ru2 C115 85.61(15)
C101 Ru2 P3 92.73(12)
C108 Ru2 P3 101.24(11)
C115 Ru2 P3 88.90(11)
C101 Ru2 P4 88.82(12)
C108 Ru2 P4 99.07(11)
C115 Ru2 P4 89.99(11)
P3 Ru2 P4 159.51(4)
C101 Ru2 HY2 94(2)
C108 Ru2 HY2 173(2)
C115 Ru2 HY2 87(2)
P3 Ru2 HY2 79(2)
P4 Ru2 HY2 81(2)
N2 B1 N1 120.0(4)
N2 B1 H1 120(2)
N1 B1 H1 120(2)
N4 B2 N3 122.1(5)
N4 B2 H2B 120(2)
N3 B2 H2B 118(2)
N7 B3 N6 121.2(4)
N7 B3 H3 123(2)
N6 B3 H3 116(2)
N9 B4 N8 121.6(5)
N9 B4 H4 126(2)
N8 B4 H4 113(2)

loop_
_geom_bond_atom_site_label_1
_geom_bond_atom_site_label_2
_geom_bond_distance
N1 C1 1.178(5)
N1 B1 1.449(6)
C2 N2 1.474(6)
C2 C4 1.516(7)
C2 C3 1.534(7)
C2 H2 1
C3 H3A 0.98
C3 H3B 0.98
C3 H3C 0.98
C4 H4A 0.98
C4 H4B 0.98
C4 H4C 0.98
C5 N2 1.487(5)
C5 C6 1.516(7)
C5 C7 1.523(7)
C5 H5 1
C6 H6A 0.98
C6 H6B 0.98
C6 H6C 0.98
C7 H7A 0.98
C7 H7B 0.98
C7 H7C 0.98
N3 C8 1.184(5)
N3 B2 1.477(6)
C9 N4 1.487(7)
C9 C11 1.503(8)
C9 C10 1.526(8)
C9 H9 1
C10 H10A 0.98
C10 H10B 0.98
C10 H10C 0.98
C11 H11A 0.98
C11 H11B 0.98
C11 H11C 0.98
C12 N4 1.467(6)
C12 C14 1.528(8)
C12 C13 1.544(7)
C12 H12 1
C13 H13A 0.98
C13 H13B 0.98
C13 H13C 0.98
C14 H14A 0.98
C14 H14B 0.98
C14 H14C 0.98
C15 N5 1.108(5)
C15 Ru1 2.088(4)
C21 C22 1.535(6)
C21 C26 1.541(6)
C21 P1 1.862(4)
C21 H21 1
C22 C23 1.511(6)
C22 H22A 0.99
C22 H22B 0.99
C23 C24 1.514(7)
C23 H23A 0.99
C23 H23B 0.99
C24 C25 1.495(7)
C24 H24A 0.99
C24 H24B 0.99
C25 C26 1.526(6)
C25 H25A 0.99
C25 H25B 0.99
C26 H26A 0.99
C26 H26B 0.99
C31 C32 1.529(5)
C31 C36 1.547(5)
C31 P1 1.852(4)
C31 H31 1
C32 C33 1.532(6)
C32 H32A 0.99
C32 H32B 0.99
C33 C34 1.531(6)
C33 H33A 0.99
C33 H33B 0.99
C34 C35 1.530(6)
C34 H34A 0.99
C34 H34B 0.99
C35 C36 1.524(6)
C35 H35A 0.99
C35 H35B 0.99
C36 H36A 0.99
C36 H36B 0.99
C41 C42 1.532(6)
C41 C46 1.536(6)
C41 P1 1.855(4)
C41 H41 1
C42 C43 1.533(6)
C42 H42A 0.99
C42 H42B 0.99
C43 C44 1.544(7)
C43 H43A 0.99
C43 H43B 0.99
C44 C45 1.529(7)
C44 H44A 0.99
C44 H44B 0.99
C45 C46 1.527(6)
C45 H45A 0.99
C45 H45B 0.99
C46 H46A 0.99
C46 H46B 0.99
C51 C56 1.522(6)
C51 C52 1.539(5)
C51 P2 1.859(4)
C51 H51 1
C52 C53 1.540(5)
C52 H52A 0.99
C52 H52B 0.99
C53 C54 1.520(6)
C53 H53A 0.99
C53 H53B 0.99
C54 C55 1.528(6)
C54 H54A 0.99
C54 H54B 0.99
C55 C56 1.533(5)
C55 H55A 0.99
C55 H55B 0.99
C56 H56A 0.99
C56 H56B 0.99
C61 C62 1.535(5)
C61 C66 1.535(6)
C61 P2 1.858(4)
C61 H61 1
C62 C63 1.518(6)
C62 H62A 0.99
C62 H62B 0.99
C63 C64 1.527(6)
C63 H63A 0.99
C63 H63B 0.99
C64 C65 1.514(6)
C64 H64A 0.99
C64 H64B 0.99
C65 C66 1.540(6)
C65 H65A 0.99
C65 H65B 0.99
C66 H66A 0.99
C66 H66B 0.99
C71 C76 1.535(6)
C71 C72 1.538(5)
C71 P2 1.851(4)
C71 H71 1
C72 C73 1.521(6)
C72 H72A 0.99
C72 H72B 0.99
C73 C74 1.506(6)
C73 H73A 0.99
C73 H73B 0.99
C74 C75 1.531(6)
C74 H74A 0.99
C74 H74B 0.99
C75 C76 1.535(6)
C75 H75A 0.99
C75 H75B 0.99
C76 H76A 0.99
C76 H76B 0.99
N6 C101 1.186(5)
N6 B3 1.458(6)
C102 N7 1.479(5)
C102 C103 1.518(6)
C102 C104 1.537(6)
C102 H102 1
C103 H10D 0.98
C103 H10E 0.98
C103 H10F 0.98
C104 H10G 0.98
C104 H10H 0.98
C104 H10I 0.98
C105 N7 1.472(6)
C105 C106 1.515(7)
C105 C107 1.548(7)
C105 H105 1
C106 H10J 0.98
C106 H10K 0.98
C106 H10L 0.98
C107 H10M 0.98
C107 H10N 0.98
C107 H10O 0.98
N8 C108 1.173(5)
N8 B4 1.454(6)
C109 N9 1.491(6)
C109 C111 1.536(10)
C109 C110 1.548(9)
C109 H109 1
C110 H11D 0.98
C110 H11E 0.98
C110 H11F 0.98
C111 H11G 0.98
C111 H11H 0.98
C111 H11I 0.98
C112 N9 1.448(7)
C112 C113 1.477(9)
C112 C114 1.556(9)
C112 H112 1
C113 H11J 0.98
C113 H11K 0.98
C113 H11L 0.98
C114 H11M 0.98
C114 H11N 0.98
C114 H11O 0.98
C115 N10 1.121(5)
C115 Ru2 2.088(4)
C121 C126 1.534(6)
C121 C122 1.549(5)
C121 P3 1.850(4)
C121 H121 1
C122 C123 1.521(6)
C122 H12A 0.99
C122 H12B 0.99
C123 C124 1.525(6)
C123 H12C 0.99
C123 H12D 0.99
C124 C125 1.534(6)
C124 H12E 0.99
C124 H12F 0.99
C125 C126 1.529(6)
C125 H12G 0.99
C125 H12H 0.99
C126 H12I 0.99
C126 H12J 0.99
C131 C132 1.516(6)
C131 C136 1.537(5)
C131 P3 1.858(4)
C131 H131 1
C132 C133 1.535(6)
C132 H13D 0.99
C132 H13E 0.99
C133 C134 1.511(6)
C133 H13F 0.99
C133 H13G 0.99
C134 C135 1.521(7)
C134 H13H 0.99
C134 H13I 0.99
C135 C136 1.532(6)
C135 H13J 0.99
C135 H13K 0.99
C136 H13L 0.99
C136 H13M 0.99
C141 C142 1.538(6)
C141 C146 1.543(6)
C141 P3 1.869(4)
C141 H141 1
C142 C143 1.532(6)
C142 H14D 0.99
C142 H14E 0.99
C143 C144 1.508(7)
C143 H14F 0.99
C143 H14G 0.99
C144 C145 1.537(7)
C144 H14H 0.99
C144 H14I 0.99
C145 C146 1.529(6)
C145 H14J 0.99
C145 H14K 0.99
C146 H14L 0.99
C146 H14M 0.99
C151 C152 1.536(6)
C151 C156 1.539(6)
C151 P4 1.863(4)
C151 H151 1
C152 C153 1.530(6)
C152 H15A 0.99
C152 H15B 0.99
C153 C154 1.528(7)
C153 H15C 0.99
C153 H15D 0.99
C154 C155 1.517(7)
C154 H15E 0.99
C154 H15F 0.99
C155 C156 1.509(6)
C155 H15G 0.99
C155 H15H 0.99
C156 H15I 0.99
C156 H15J 0.99
C161 C166 1.535(6)
C161 C162 1.535(6)
C161 P4 1.847(4)
C161 H161 1
C162 C163 1.532(6)
C162 H16A 0.99
C162 H16B 0.99
C163 C164 1.535(7)
C163 H16C 0.99
C163 H16D 0.99
C164 C165 1.520(7)
C164 H16E 0.99
C164 H16F 0.99
C165 C166 1.506(6)
C165 H16G 0.99
C165 H16H 0.99
C166 H16I 0.99
C166 H16J 0.99
C171 C172 1.523(6)
C171 C176 1.533(6)
C171 P4 1.855(4)
C171 H171 1
C172 C173 1.523(6)
C172 H17A 0.99
C172 H17B 0.99
C173 C174 1.502(7)
C173 H17C 0.99
C173 H17D 0.99
C174 C175 1.518(6)
C174 H17E 0.99
C174 H17F 0.99
C175 C176 1.531(6)
C175 H17G 0.99
C175 H17H 0.99
C176 H17I 0.99
C176 H17J 0.99
C1 Ru1 1.972(4)
N2 B1 1.385(6)
C8 Ru1 1.920(4)
N4 B2 1.371(6)
C101 Ru2 1.925(4)
N7 B3 1.388(6)
C108 Ru2 1.964(4)
N9 B4 1.356(7)
P1 Ru1 2.3478(10)
P2 Ru1 2.3629(11)
P3 Ru2 2.3488(11)
P4 Ru2 2.3617(11)
Ru1 HY1 1.69(4)
Ru2 HY2 1.56(6)
B1 H1 1.11(4)
B2 H2B 1.15(5)
B3 H3 1.24(4)
B4 H4 1.09(5)

loop_
_platon_squeeze_void_nr
_platon_squeeze_void_average_x
_platon_squeeze_void_average_y
_platon_squeeze_void_average_z
_platon_squeeze_void_volume
_platon_squeeze_void_count_electrons
_platon_squeeze_void_content
1 0.500 0.500 0.500 560 231 ' '
2 0.500 0.500 0.000 532 222 ' '
